data_7226716
loop_
_publ_author_name
'Adhikari, Soma'
'Kar, Tanusree'
'Seth, Saikat Kumar'

_publ_section_title
;
 Synthesis, crystal growth and characterization of Di-valine maleic - a
 new nonlinear optical material
;
_journal_name_full 'RSC Adv.'
_journal_paper_doi 10.1039/C6RA21466E
_journal_year 2016
_chemical_absolute_configuration unknown
_chemical_formula_sum 'C7 H13 N O4'
_chemical_formula_weight 175.18
_chemical_name_systematic
;
 ?
;
_space_group_IT_number 5
_symmetry_cell_setting monoclinic
_symmetry_space_group_name_Hall 'C 2y'
_symmetry_space_group_name_H-M 'C 1 2 1'
_atom_sites_solution_hydrogens geom
_atom_sites_solution_primary direct
_atom_sites_solution_secondary difmap
_audit_creation_method SHELXL-97
_audit_update_record
;
2013-06-27 deposited with the CCDC.
2016-10-05 downloaded from the CCDC.
;
_cell_angle_alpha 90.00
_cell_angle_beta 91.683(12)
_cell_angle_gamma 90.00
_cell_formula_units_Z 4
_cell_length_a 22.287(8)
_cell_length_b 7.310(2)
_cell_length_c 5.3371(17)
_cell_measurement_reflns_used 732
_cell_measurement_temperature 293(2)
_cell_measurement_theta_max 25.0
_cell_measurement_theta_min 1.5
_cell_volume 869.1(5)
_computing_cell_refinement 'APEX2(Bruker,2007)and SAINT (Bruker,2007)'
_computing_data_collection 'APEX2 (Bruker, 2007)'
_computing_data_reduction 'SAINT(Bruker,2007)and XPREP(Bruker,2007)'
_computing_molecular_graphics
;    
ORTEP-3 for Windows (Farrugia, 1997), DIAMOND (Brandenburg,
1999) and Mercury (Macrae <i>et al.</i>, 2006)
;
_computing_publication_material 'PLATON (Spek, 2009)'
_computing_structure_refinement 'SHELXL-97 (Sheldrick, 1997)'
_computing_structure_solution 'SHELXS97 (Sheldrick, 2008)'
_diffrn_ambient_temperature 293(2)
_diffrn_measured_fraction_theta_full 1.000
_diffrn_measured_fraction_theta_max 1.000
_diffrn_measurement_device_type 'Bruker SMART APEX II CCD area-detector'
_diffrn_measurement_method '\w and \f'
_diffrn_radiation_monochromator graphite
_diffrn_radiation_source 'fine-focus sealed tube'
_diffrn_radiation_type MoK\a
_diffrn_radiation_wavelength 0.71073
_diffrn_reflns_av_R_equivalents 0.0468
_diffrn_reflns_av_sigmaI/netI 0.0457
_diffrn_reflns_limit_h_max 26
_diffrn_reflns_limit_h_min -26
_diffrn_reflns_limit_k_max 8
_diffrn_reflns_limit_k_min -8
_diffrn_reflns_limit_l_max 6
_diffrn_reflns_limit_l_min -6
_diffrn_reflns_number 4058
_diffrn_reflns_theta_full 24.99
_diffrn_reflns_theta_max 24.99
_diffrn_reflns_theta_min 1.83
_exptl_absorpt_coefficient_mu 0.110
_exptl_absorpt_correction_T_max 0.99
_exptl_absorpt_correction_T_min 0.98
_exptl_absorpt_correction_type multi-scan
_exptl_absorpt_process_details SADABS
_exptl_crystal_density_diffrn 1.339
_exptl_crystal_density_method 'not measured'
_exptl_crystal_F_000 376
_exptl_crystal_size_max 0.21
_exptl_crystal_size_mid 0.15
_exptl_crystal_size_min 0.11
_refine_diff_density_max 0.177
_refine_diff_density_min -0.122
_refine_diff_density_rms 0.034
_refine_ls_abs_structure_details 'Flack H D (1983), Acta Cryst. A39, 876-881'
_refine_ls_abs_structure_Flack 0.0(1)
_refine_ls_extinction_coef 0.104(6)
_refine_ls_extinction_expression Fc^*^=kFc[1+0.001xFc^2^\l^3^/sin(2\q)]^-1/4^
_refine_ls_extinction_method SHELXL
_refine_ls_goodness_of_fit_ref 1.068
_refine_ls_hydrogen_treatment constr
_refine_ls_matrix_type full
_refine_ls_number_parameters 114
_refine_ls_number_reflns 1521
_refine_ls_number_restraints 1
_refine_ls_restrained_S_all 1.067
_refine_ls_R_factor_all 0.0319
_refine_ls_R_factor_gt 0.0314
_refine_ls_shift/su_max 0.001
_refine_ls_shift/su_mean 0.000
_refine_ls_structure_factor_coef Fsqd
_refine_ls_weighting_details 'calc w=1/[\s^2^(Fo^2^)+(0.0212P)^2^+0.4805P] where P=(Fo^2^+2Fc^2^)/3'
_refine_ls_weighting_scheme calc
_refine_ls_wR_factor_gt 0.0787
_refine_ls_wR_factor_ref 0.0792
_reflns_number_gt 1497
_reflns_number_total 1521
_reflns_threshold_expression >2sigma(I)
_cod_data_source_file c6ra21466e1.cif
_cod_data_source_block test4
_cod_depositor_comments
;
The following automatic conversions were performed:

'_symmetry_cell_setting' value 'Monoclinic' changed to 'monoclinic'
according to
/usr/data/users/saulius/crontab/automatic-downloads/rss-feeds/RSC/lib/dictionaries/cif_core.dic
dictionary named 'cif_core.dic' version 2.4.2 from 2011-04-26.

Automatic conversion script
Id: cif_fix_values 4268 2015-11-12 08:31:59Z antanas 
;
_cod_original_sg_symbol_H-M C2
_cod_database_code 7226716

loop_
_symmetry_equiv_pos_as_xyz
'x, y, z'
'-x, y, -z'
'x+1/2, y+1/2, z'
'-x+1/2, y+1/2, -z'

loop_
_atom_site_label
_atom_site_type_symbol
_atom_site_fract_x
_atom_site_fract_y
_atom_site_fract_z
_atom_site_U_iso_or_equiv
_atom_site_adp_type
_atom_site_occupancy
_atom_site_symmetry_multiplicity
_atom_site_calc_flag
_atom_site_refinement_flags
O2 O 0.28104(5) 0.2045(2) 0.2986(2) 0.0352(3) Uani 1 1 d .
O1 O 0.24206(6) 0.2165(2) 0.6801(2) 0.0361(3) Uani 1 1 d .
O3 O 1.11158(5) 0.6989(2) 0.5392(2) 0.0381(4) Uani 1 1 d .
H3 H 1.1456 0.7083 0.6002 0.057 Uiso 1 1 calc R
O4 O 1.08647(6) 0.8275(2) 0.8995(2) 0.0427(4) Uani 1 1 d .
C6 C 1.07307(7) 0.7575(2) 0.6987(3) 0.0263(4) Uani 1 1 d .
C7 C 1.00916(7) 0.7400(2) 0.6187(3) 0.0285(4) Uani 1 1 d .
H7 H 0.9806 0.7285 0.7413 0.034 Uiso 1 1 calc R
N1 N 0.19006(6) 0.0059(2) 0.1100(3) 0.0267(3) Uani 1 1 d .
H1A H 0.2079 0.0783 0.0005 0.040 Uiso 1 1 calc R
H1B H 0.1550 -0.0322 0.0450 0.040 Uiso 1 1 calc R
H1C H 0.2134 -0.0902 0.1439 0.040 Uiso 1 1 calc R
C2 C 0.17977(7) 0.1104(2) 0.3468(3) 0.0239(4) Uani 1 1 d .
H2 H 0.1641 0.0241 0.4694 0.029 Uiso 1 1 calc R
C1 C 0.23970(7) 0.1822(2) 0.4516(3) 0.0245(4) Uani 1 1 d .
C3 C 0.13357(8) 0.2658(3) 0.3140(3) 0.0296(4) Uani 1 1 d .
H3A H 0.1369 0.3401 0.4667 0.036 Uiso 1 1 calc R
C4 C 0.14618(11) 0.3930(3) 0.0986(4) 0.0489(6) Uani 1 1 d .
H4A H 0.1404 0.3287 -0.0571 0.073 Uiso 1 1 calc R
H4B H 0.1869 0.4357 0.1135 0.073 Uiso 1 1 calc R
H4C H 0.1193 0.4955 0.1025 0.073 Uiso 1 1 calc R
C5 C 0.06968(10) 0.1943(4) 0.2998(6) 0.0677(8) Uani 1 1 d .
H5A H 0.0423 0.2952 0.2814 0.102 Uiso 1 1 calc R
H5B H 0.0614 0.1286 0.4506 0.102 Uiso 1 1 calc R
H5C H 0.0649 0.1140 0.1584 0.102 Uiso 1 1 calc R

loop_
_atom_site_aniso_label
_atom_site_aniso_U_11
_atom_site_aniso_U_22
_atom_site_aniso_U_33
_atom_site_aniso_U_23
_atom_site_aniso_U_13
_atom_site_aniso_U_12
O2 0.0195(6) 0.0554(8) 0.0310(6) -0.0036(7) 0.0029(5) -0.0072(6)
O1 0.0367(7) 0.0453(8) 0.0263(6) -0.0059(6) 0.0018(5) -0.0105(6)
O3 0.0201(6) 0.0575(9) 0.0366(6) -0.0101(7) -0.0004(5) 0.0059(6)
O4 0.0252(6) 0.0665(11) 0.0363(7) -0.0159(7) -0.0005(5) -0.0046(7)
C6 0.0228(8) 0.0292(9) 0.0269(8) 0.0019(7) 0.0014(7) 0.0004(7)
C7 0.0194(8) 0.0360(10) 0.0302(8) 0.0019(8) 0.0038(6) 0.0001(7)
N1 0.0208(7) 0.0279(8) 0.0314(7) -0.0055(6) -0.0002(5) -0.0010(6)
C2 0.0204(8) 0.0263(9) 0.0253(8) 0.0002(7) 0.0044(6) -0.0015(6)
C1 0.0221(8) 0.0237(8) 0.0276(8) -0.0008(7) -0.0001(6) 0.0003(7)
C3 0.0242(9) 0.0329(10) 0.0321(9) -0.0024(7) 0.0066(7) 0.0028(7)
C4 0.0534(13) 0.0463(13) 0.0479(11) 0.0146(10) 0.0147(10) 0.0188(11)
C5 0.0237(10) 0.0518(14) 0.128(2) 0.0029(17) 0.0100(12) 0.0056(11)

loop_
_atom_type_symbol
_atom_type_description
_atom_type_scat_dispersion_real
_atom_type_scat_dispersion_imag
_atom_type_scat_source
C C 0.0033 0.0016 'International Tables Vol C Tables 4.2.6.8 and 6.1.1.4'
H H 0.0000 0.0000 'International Tables Vol C Tables 4.2.6.8 and 6.1.1.4'
N N 0.0061 0.0033 'International Tables Vol C Tables 4.2.6.8 and 6.1.1.4'
O O 0.0106 0.0060 'International Tables Vol C Tables 4.2.6.8 and 6.1.1.4'

loop_
_geom_angle_atom_site_label_1
_geom_angle_atom_site_label_2
_geom_angle_atom_site_label_3
_geom_angle
_geom_angle_site_symmetry_1
C6 O3 H3 109.5 .
O4 C6 O3 124.48(16) .
O4 C6 C7 119.97(15) .
O3 C6 C7 115.52(14) .
C7 C7 C6 123.02(19) 2_756
C7 C7 H7 118.5 2_756
C6 C7 H7 118.5 .
C2 N1 H1A 109.5 .
C2 N1 H1B 109.5 .
H1A N1 H1B 109.5 .
C2 N1 H1C 109.5 .
H1A N1 H1C 109.5 .
H1B N1 H1C 109.5 .
N1 C2 C1 109.27(12) .
N1 C2 C3 113.46(13) .
C1 C2 C3 111.28(14) .
N1 C2 H2 107.5 .
C1 C2 H2 107.5 .
C3 C2 H2 107.5 .
O1 C1 O2 126.75(15) .
O1 C1 C2 116.10(13) .
O2 C1 C2 117.13(13) .
C4 C3 C5 111.66(19) .
C4 C3 C2 113.68(14) .
C5 C3 C2 112.03(17) .
C4 C3 H3A 106.3 .
C5 C3 H3A 106.3 .
C2 C3 H3A 106.3 .
C3 C4 H4A 109.5 .
C3 C4 H4B 109.5 .
H4A C4 H4B 109.5 .
C3 C4 H4C 109.5 .
H4A C4 H4C 109.5 .
H4B C4 H4C 109.5 .
C3 C5 H5A 109.5 .
C3 C5 H5B 109.5 .
H5A C5 H5B 109.5 .
C3 C5 H5C 109.5 .
H5A C5 H5C 109.5 .
H5B C5 H5C 109.5 .

loop_
_geom_bond_atom_site_label_1
_geom_bond_atom_site_label_2
_geom_bond_distance
_geom_bond_site_symmetry_2
O2 C1 1.2596(19) .
O1 C1 1.2450(19) .
O3 C6 1.299(2) .
O3 H3 0.8200 .
O4 C6 1.217(2) .
C6 C7 1.481(2) .
C7 C7 1.319(3) 2_756
C7 H7 0.9300 .
N1 C2 1.500(2) .
N1 H1A 0.8900 .
N1 H1B 0.8900 .
N1 H1C 0.8900 .
C2 C1 1.526(2) .
C2 C3 1.540(2) .
C2 H2 0.9800 .
C3 C4 1.512(3) .
C3 C5 1.516(3) .
C3 H3A 0.9800 .
C4 H4A 0.9600 .
C4 H4B 0.9600 .
C4 H4C 0.9600 .
C5 H5A 0.9600 .
C5 H5B 0.9600 .
C5 H5C 0.9600 .

loop_
_geom_torsion_atom_site_label_1
_geom_torsion_atom_site_label_2
_geom_torsion_atom_site_label_3
_geom_torsion_atom_site_label_4
_geom_torsion
_geom_torsion_site_symmetry_4
O4 C6 C7 C7 150.84(14) 2_756
O3 C6 C7 C7 -27.31(19) 2_756
N1 C2 C1 O1 -156.93(15) .
C3 C2 C1 O1 77.00(19) .
N1 C2 C1 O2 24.6(2) .
C3 C2 C1 O2 -101.44(18) .
N1 C2 C3 C4 -51.4(2) .
C1 C2 C3 C4 72.34(19) .
N1 C2 C3 C5 76.4(2) .
C1 C2 C3 C5 -159.91(18) .
